data_7124494
loop_
_publ_author_name
'Roy, Subhasish'
'Pradhan, Sourav'
'Punniyamurthy, Tharmalingam'

_publ_section_title
;
 Copper-mediated regioselective C-H etherification of naphthylamides with
 arylboronic acids using water as an oxygen source.
;
_journal_issue 31
_journal_name_full 'Chemical communications (Cambridge, England)'
_journal_page_first 3899
_journal_page_last 3902
_journal_paper_doi 10.1039/c8cc02158a
_journal_volume 54
_journal_year 2018
_chemical_formula_sum 'C22 H15 F N2 O2'
_chemical_formula_weight 358.36
_space_group_IT_number 2
_space_group_name_Hall '-P 1'
_space_group_name_H-M_alt 'P -1'
_symmetry_space_group_name_Hall '-P 1'
_symmetry_space_group_name_H-M 'P -1'
_atom_sites_solution_hydrogens geom
_atom_sites_solution_primary direct
_atom_sites_solution_secondary difmap
_audit_creation_method SHELXL-97
_audit_update_record
;
2017-12-28 deposited with the CCDC.
2018-04-11 downloaded from the CCDC.
;
_cell_angle_alpha 64.897(5)
_cell_angle_beta 78.682(5)
_cell_angle_gamma 89.685(5)
_cell_formula_units_Z 2
_cell_length_a 9.1885(7)
_cell_length_b 9.6792(9)
_cell_length_c 11.0350(9)
_cell_measurement_temperature 296(2)
_cell_volume 868.09(13)
_computing_structure_refinement 'SHELXL-97 (Sheldrick, 1997)'
_computing_structure_solution 'SHELXS-97 (Sheldrick, 1990)'
_diffrn_ambient_temperature 296(2)
_diffrn_measured_fraction_theta_full 0.964
_diffrn_measured_fraction_theta_max 0.964
_diffrn_radiation_monochromator graphite
_diffrn_radiation_source 'fine-focus sealed tube'
_diffrn_radiation_type MoK\a
_diffrn_radiation_wavelength 0.71073
_diffrn_reflns_av_R_equivalents 0.0209
_diffrn_reflns_av_sigmaI/netI 0.0247
_diffrn_reflns_limit_h_max 10
_diffrn_reflns_limit_h_min -10
_diffrn_reflns_limit_k_max 11
_diffrn_reflns_limit_k_min -8
_diffrn_reflns_limit_l_max 12
_diffrn_reflns_limit_l_min -12
_diffrn_reflns_number 8038
_diffrn_reflns_theta_full 24.75
_diffrn_reflns_theta_max 24.75
_diffrn_reflns_theta_min 2.09
_exptl_absorpt_coefficient_mu 0.096
_exptl_crystal_density_diffrn 1.371
_exptl_crystal_density_method 'not measured'
_exptl_crystal_F_000 372
_refine_diff_density_max 0.146
_refine_diff_density_min -0.209
_refine_diff_density_rms 0.049
_refine_ls_extinction_method none
_refine_ls_goodness_of_fit_ref 1.030
_refine_ls_hydrogen_treatment mixed
_refine_ls_matrix_type full
_refine_ls_number_parameters 244
_refine_ls_number_reflns 2872
_refine_ls_number_restraints 0
_refine_ls_restrained_S_all 1.030
_refine_ls_R_factor_all 0.0588
_refine_ls_R_factor_gt 0.0443
_refine_ls_shift/su_max 0.000
_refine_ls_shift/su_mean 0.000
_refine_ls_structure_factor_coef Fsqd
_refine_ls_weighting_details 'calc w=1/[\s^2^(Fo^2^)+(0.1000P)^2^+0.0000P] where P=(Fo^2^+2Fc^2^)/3'
_refine_ls_weighting_scheme calc
_refine_ls_wR_factor_gt 0.1325
_refine_ls_wR_factor_ref 0.1470
_reflns_number_gt 2157
_reflns_number_total 2872
_reflns_threshold_expression >2sigma(I)
_cod_data_source_file c8cc02158a2.cif
_cod_data_source_block sr-64-1
_cod_database_code 7124494

loop_
_symmetry_equiv_pos_as_xyz
'x, y, z'
'-x, -y, -z'

loop_
_atom_site_label
_atom_site_type_symbol
_atom_site_fract_x
_atom_site_fract_y
_atom_site_fract_z
_atom_site_U_iso_or_equiv
_atom_site_adp_type
_atom_site_occupancy
_atom_site_symmetry_multiplicity
_atom_site_calc_flag
_atom_site_refinement_flags
C6 C -0.18305(16) 0.08154(16) 0.19847(15) 0.0477(4) Uani 1 1 d .
C1 C -0.19355(17) 0.07640(17) 0.07175(16) 0.0493(4) Uani 1 1 d .
C11 C 0.16769(17) 0.30863(19) 0.12605(15) 0.0529(4) Uani 1 1 d .
C7 C -0.06940(17) 0.16260(19) 0.21899(16) 0.0539(4) Uani 1 1 d .
C21 C 0.04339(18) 0.29463(19) -0.28075(16) 0.0536(4) Uani 1 1 d .
C5 C -0.29698(16) -0.00381(18) 0.31634(17) 0.0549(4) Uani 1 1 d .
C22 C -0.08374(19) 0.18674(18) -0.17809(17) 0.0531(4) Uani 1 1 d .
C14 C 0.40845(18) 0.4385(2) 0.15628(17) 0.0590(5) Uani 1 1 d .
C2 C -0.3083(2) -0.0106(2) 0.06959(19) 0.0682(5) Uani 1 1 d .
H2 H -0.3142 -0.0140 -0.0123 0.082 Uiso 1 1 calc R
C10 C -0.2938(2) -0.0018(2) 0.44295(18) 0.0677(5) Uani 1 1 d .
H10 H -0.3690 -0.0577 0.5189 0.081 Uiso 1 1 calc R
C12 C 0.17457(18) 0.4606(2) 0.09795(16) 0.0590(5) Uani 1 1 d .
H12 H 0.0966 0.5186 0.0688 0.071 Uiso 1 1 calc R
C16 C 0.28243(18) 0.22031(19) 0.16845(16) 0.0591(5) Uani 1 1 d .
H16 H 0.2768 0.1173 0.1865 0.071 Uiso 1 1 calc R
C4 C -0.41191(19) -0.0909(2) 0.3067(2) 0.0676(5) Uani 1 1 d .
H4 H -0.4855 -0.1468 0.3841 0.081 Uiso 1 1 calc R
C13 C 0.29702(19) 0.5269(2) 0.11298(18) 0.0621(5) Uani 1 1 d .
H13 H 0.3037 0.6302 0.0939 0.075 Uiso 1 1 calc R
C15 C 0.40554(19) 0.2871(2) 0.18371(17) 0.0624(5) Uani 1 1 d .
H15 H 0.4846 0.2304 0.2120 0.075 Uiso 1 1 calc R
C8 C -0.0705(2) 0.1617(2) 0.34326(17) 0.0697(5) Uani 1 1 d .
H8 H 0.0056 0.2167 0.3527 0.084 Uiso 1 1 calc R
C9 C -0.1848(2) 0.0790(2) 0.45600(19) 0.0749(6) Uani 1 1 d .
H9 H -0.1853 0.0798 0.5401 0.090 Uiso 1 1 calc R
C3 C -0.4174(2) -0.0949(2) 0.1873(2) 0.0769(6) Uani 1 1 d .
H3 H -0.4940 -0.1540 0.1831 0.092 Uiso 1 1 calc R
C17 C 0.0744(2) 0.3085(2) -0.41236(18) 0.0774(6) Uani 1 1 d .
H17 H 0.0192 0.2485 -0.4374 0.093 Uiso 1 1 calc R
C18 C 0.1876(3) 0.4117(3) -0.5060(2) 0.0945(7) Uani 1 1 d .
H18 H 0.2104 0.4232 -0.5958 0.113 Uiso 1 1 calc R
C19 C 0.2661(2) 0.4969(3) -0.4666(2) 0.0938(7) Uani 1 1 d .
H19 H 0.3446 0.5669 -0.5283 0.113 Uiso 1 1 calc R
C20 C 0.2275(2) 0.4781(3) -0.3333(2) 0.0913(7) Uani 1 1 d .
H20 H 0.2802 0.5390 -0.3074 0.110 Uiso 1 1 calc R
O2 O 0.04473(12) 0.24341(14) 0.10655(11) 0.0672(4) Uani 1 1 d .
O1 O -0.17505(16) 0.13104(16) -0.21495(13) 0.0855(4) Uani 1 1 d .
N1 N -0.08636(14) 0.16266(14) -0.04789(13) 0.0511(4) Uani 1 1 d .
H1 H -0.0121 0.2062 -0.0366 0.061 Uiso 1 1 calc R
N2 N 0.11893(16) 0.37748(18) -0.23968(15) 0.0693(4) Uani 1 1 d .
F1 F 0.52837(12) 0.50483(14) 0.17266(12) 0.0921(4) Uani 1 1 d .

loop_
_atom_site_aniso_label
_atom_site_aniso_U_11
_atom_site_aniso_U_22
_atom_site_aniso_U_33
_atom_site_aniso_U_23
_atom_site_aniso_U_13
_atom_site_aniso_U_12
C6 0.0438(8) 0.0485(8) 0.0458(9) -0.0155(7) -0.0101(7) 0.0070(7)
C1 0.0460(8) 0.0503(8) 0.0495(10) -0.0201(7) -0.0088(7) 0.0027(7)
C11 0.0495(9) 0.0706(11) 0.0357(9) -0.0213(7) -0.0062(7) -0.0101(8)
C7 0.0487(9) 0.0653(10) 0.0409(9) -0.0176(7) -0.0066(7) -0.0006(8)
C21 0.0558(9) 0.0601(9) 0.0492(10) -0.0255(8) -0.0166(8) 0.0132(8)
C5 0.0450(9) 0.0580(9) 0.0534(10) -0.0176(8) -0.0073(7) 0.0060(8)
C22 0.0600(10) 0.0571(9) 0.0495(10) -0.0275(8) -0.0171(8) 0.0060(8)
C14 0.0496(9) 0.0781(12) 0.0500(10) -0.0284(8) -0.0098(7) -0.0101(9)
C2 0.0669(11) 0.0755(12) 0.0658(12) -0.0348(10) -0.0118(9) -0.0104(10)
C10 0.0555(10) 0.0835(12) 0.0479(11) -0.0178(9) 0.0006(8) 0.0012(9)
C12 0.0529(10) 0.0693(11) 0.0539(10) -0.0247(8) -0.0137(8) 0.0062(8)
C16 0.0662(11) 0.0581(10) 0.0468(10) -0.0188(7) -0.0070(8) -0.0007(9)
C4 0.0542(10) 0.0678(11) 0.0655(13) -0.0195(9) -0.0006(9) -0.0039(9)
C13 0.0632(10) 0.0628(10) 0.0610(11) -0.0287(8) -0.0099(9) -0.0009(9)
C15 0.0531(10) 0.0746(11) 0.0550(11) -0.0226(8) -0.0141(8) 0.0078(9)
C8 0.0607(10) 0.0981(14) 0.0500(11) -0.0320(10) -0.0104(9) -0.0096(10)
C9 0.0660(11) 0.1068(15) 0.0443(11) -0.0288(10) -0.0033(9) -0.0048(11)
C3 0.0645(12) 0.0764(12) 0.0844(15) -0.0330(11) -0.0072(10) -0.0190(10)
C17 0.0958(14) 0.0858(13) 0.0497(12) -0.0313(10) -0.0089(10) 0.0013(12)
C18 0.1060(17) 0.1097(17) 0.0503(13) -0.0252(12) -0.0003(12) 0.0091(15)
C19 0.0730(13) 0.1099(18) 0.0636(15) -0.0111(12) 0.0012(11) -0.0097(12)
C20 0.0719(13) 0.1103(17) 0.0744(16) -0.0241(12) -0.0138(11) -0.0239(13)
O2 0.0596(7) 0.0935(9) 0.0406(7) -0.0239(6) -0.0040(5) -0.0247(7)
O1 0.0998(11) 0.0984(10) 0.0632(9) -0.0381(8) -0.0196(8) -0.0267(9)
N1 0.0498(7) 0.0600(8) 0.0466(8) -0.0246(6) -0.0130(6) 0.0003(6)
N2 0.0607(9) 0.0874(11) 0.0546(9) -0.0258(8) -0.0120(7) -0.0082(8)
F1 0.0704(7) 0.1158(10) 0.0975(9) -0.0488(7) -0.0273(6) -0.0143(7)

loop_
_atom_type_symbol
_atom_type_description
_atom_type_scat_dispersion_real
_atom_type_scat_dispersion_imag
_atom_type_scat_source
C C 0.0033 0.0016 'International Tables Vol C Tables 4.2.6.8 and 6.1.1.4'
N N 0.0061 0.0033 'International Tables Vol C Tables 4.2.6.8 and 6.1.1.4'
O O 0.0106 0.0060 'International Tables Vol C Tables 4.2.6.8 and 6.1.1.4'
F F 0.0171 0.0103 'International Tables Vol C Tables 4.2.6.8 and 6.1.1.4'
H H 0.0000 0.0000 'International Tables Vol C Tables 4.2.6.8 and 6.1.1.4'

loop_
_geom_angle_atom_site_label_1
_geom_angle_atom_site_label_2
_geom_angle_atom_site_label_3
_geom_angle
C7 C6 C5 115.87(14)
C7 C6 C1 126.58(14)
C5 C6 C1 117.54(15)
C2 C1 N1 121.05(15)
C2 C1 C6 119.49(15)
N1 C1 C6 119.45(14)
C12 C11 C16 121.33(16)
C12 C11 O2 119.15(14)
C16 C11 O2 119.48(15)
C8 C7 O2 120.97(16)
C8 C7 C6 122.10(15)
O2 C7 C6 116.94(13)
N2 C21 C17 122.94(17)
N2 C21 C22 117.25(14)
C17 C21 C22 119.78(17)
C4 C5 C10 119.90(16)
C4 C5 C6 119.92(16)
C10 C5 C6 120.17(16)
O1 C22 N1 125.73(16)
O1 C22 C21 120.32(15)
N1 C22 C21 113.94(15)
F1 C14 C13 118.08(16)
F1 C14 C15 118.73(15)
C13 C14 C15 123.19(17)
C1 C2 C3 121.69(17)
C9 C10 C5 121.42(16)
C11 C12 C13 119.60(15)
C15 C16 C11 119.00(16)
C3 C4 C5 121.05(17)
C14 C13 C12 118.57(17)
C14 C15 C16 118.30(15)
C7 C8 C9 120.61(18)
C10 C9 C8 119.80(17)
C4 C3 C2 120.29(18)
C18 C17 C21 118.9(2)
C19 C18 C17 119.2(2)
C18 C19 C20 118.6(2)
N2 C20 C19 123.5(2)
C7 O2 C11 118.71(11)
C22 N1 C1 129.00(14)
C20 N2 C21 116.81(17)

loop_
_geom_bond_atom_site_label_1
_geom_bond_atom_site_label_2
_geom_bond_distance
C6 C7 1.418(2)
C6 C5 1.426(2)
C6 C1 1.442(2)
C1 C2 1.363(2)
C1 N1 1.4048(19)
C11 C12 1.367(2)
C11 C16 1.380(2)
C11 O2 1.3928(18)
C7 C8 1.365(2)
C7 O2 1.3878(19)
C21 N2 1.330(2)
C21 C17 1.371(2)
C21 C22 1.493(2)
C5 C4 1.402(2)
C5 C10 1.412(2)
C22 O1 1.2186(19)
C22 N1 1.3497(19)
C14 F1 1.3578(18)
C14 C13 1.358(2)
C14 C15 1.364(2)
C2 C3 1.399(2)
C10 C9 1.340(3)
C12 C13 1.370(2)
C16 C15 1.379(2)
C4 C3 1.345(3)
C8 C9 1.393(2)
C17 C18 1.364(3)
C18 C19 1.350(3)
C19 C20 1.374(3)
C20 N2 1.328(2)
